data_7217364
loop_
_publ_author_name
'Tang, Si-Fu'
'Li, Liang-Jun'
'Lv, Xiao-Xia'
'Wang, Chao'
'Zhao, Xue-Bo'

_publ_section_title
;
 Tuning the structure of metal phosphonates using uncoordinating methyl
 group: syntheses, structures and properties of a series of metal
 diphosphonates
;
_journal_issue 30
_journal_name_full CrystEngComm
_journal_page_first 7043
_journal_paper_doi 10.1039/C4CE00375F
_journal_volume 16
_journal_year 2014
_chemical_formula_sum 'C8 H14 Cu O8 P2'
_chemical_formula_weight 363.67
_chemical_name_systematic
;
 ?
;
_space_group_crystal_system triclinic
_space_group_IT_number 2
_space_group_name_Hall '-P 1'
_space_group_name_H-M_alt 'P -1'
_symmetry_space_group_name_Hall '-P 1'
_symmetry_space_group_name_H-M 'P -1'
_atom_sites_solution_hydrogens geom
_audit_creation_method SHELXL-2013
_cell_angle_alpha 75.102(5)
_cell_angle_beta 84.496(10)
_cell_angle_gamma 76.610(3)
_cell_formula_units_Z 1
_cell_length_a 5.1671(10)
_cell_length_b 6.3007(12)
_cell_length_c 10.029(3)
_cell_measurement_temperature 293(2)
_cell_measurement_theta_max 24.998
_cell_measurement_theta_min 2.103
_cell_volume 306.72(12)
_computing_cell_refinement 'Bruker XSCANS'
_computing_data_collection 'Bruker XSCANS'
_computing_data_reduction 'Bruker SHELXTL'
_computing_molecular_graphics 'Bruker SHELXTL'
_computing_publication_material 'Bruker SHELXTL'
_computing_structure_refinement 'SHELXL-2013 (Sheldrick, 2013)'
_computing_structure_solution 'Bruker SHELXTL'
_diffrn_ambient_temperature 293(2)
_diffrn_measured_fraction_theta_full 0.964
_diffrn_measured_fraction_theta_max 0.986
_diffrn_radiation_type MoK\a
_diffrn_radiation_wavelength 0.71073
_diffrn_reflns_av_R_equivalents 0.0341
_diffrn_reflns_av_unetI/netI 0.0477
_diffrn_reflns_Laue_measured_fraction_full 0.964
_diffrn_reflns_Laue_measured_fraction_max 0.986
_diffrn_reflns_limit_h_max 6
_diffrn_reflns_limit_h_min -6
_diffrn_reflns_limit_k_max 7
_diffrn_reflns_limit_k_min -7
_diffrn_reflns_limit_l_max 11
_diffrn_reflns_limit_l_min -11
_diffrn_reflns_number 2400
_diffrn_reflns_point_group_measured_fraction_full 0.964
_diffrn_reflns_point_group_measured_fraction_max 0.986
_diffrn_reflns_theta_full 25.242
_diffrn_reflns_theta_max 24.998
_diffrn_reflns_theta_min 2.103
_exptl_absorpt_coefficient_mu 2.074
_exptl_absorpt_correction_T_max 0.901
_exptl_absorpt_correction_T_min 0.742
_exptl_absorpt_correction_type multi-scan
_exptl_crystal_colour blue
_exptl_crystal_density_diffrn 1.969
_exptl_crystal_description plate
_exptl_crystal_F_000 185
_exptl_crystal_size_max 0.25
_exptl_crystal_size_mid 0.12
_exptl_crystal_size_min 0.05
_refine_diff_density_max 0.525
_refine_diff_density_min -0.496
_refine_diff_density_rms 0.100
_refine_ls_extinction_method none
_refine_ls_goodness_of_fit_ref 1.072
_refine_ls_hydrogen_treatment constr
_refine_ls_matrix_type full
_refine_ls_number_parameters 89
_refine_ls_number_reflns 1063
_refine_ls_number_restraints 0
_refine_ls_restrained_S_all 1.072
_refine_ls_R_factor_all 0.0471
_refine_ls_R_factor_gt 0.0379
_refine_ls_shift/su_max 0.000
_refine_ls_shift/su_mean 0.000
_refine_ls_structure_factor_coef Fsqd
_refine_ls_weighting_details
;
 w=1/[\s^2^(Fo^2^)+(0.0455P)^2^+0.4350P]
 where P=(Fo^2^+2Fc^2^)/3
;
_refine_ls_weighting_scheme calc
_refine_ls_wR_factor_gt 0.0937
_refine_ls_wR_factor_ref 0.0998
_reflns_Friedel_coverage 0.000
_reflns_number_gt 893
_reflns_number_total 1063
_reflns_threshold_expression 'I > 2\s(I)'
_cod_duplicate_entry 7216045
_cod_data_source_file c4ce00375f2.cif
_cod_data_source_block 2
_cod_original_cell_volume 306.73(12)
_cod_database_code 7217364
_shelx_space_group_comment
;
The symmetry employed for this shelxl refinement is uniquely defined
by the following loop, which should always be used as a source of
symmetry information in preference to the above space-group names.
They are only intended as comments.
;
_shelxl_version_number 2013-2

loop_
_space_group_symop_operation_xyz
'x, y, z'
'-x, -y, -z'

loop_
_atom_site_label
_atom_site_type_symbol
_atom_site_fract_x
_atom_site_fract_y
_atom_site_fract_z
_atom_site_U_iso_or_equiv
_atom_site_adp_type
_atom_site_occupancy
_atom_site_site_symmetry_order
_atom_site_calc_flag
_atom_site_refinement_flags_posn
_atom_site_refinement_flags_adp
_atom_site_refinement_flags_occupancy
Cu1 Cu 1.0000 1.0000 0.0000 0.0209(3) Uani 1 2 d S . P
O1 O 0.5444(6) 0.6897(5) 0.1974(3) 0.0288(7) Uani 1 1 d . . .
H1A H 0.4123 0.6499 0.1818 0.043 Uiso 1 1 calc R U .
O1W O 1.0648(7) 0.5373(6) 0.1386(4) 0.0499(10) Uani 1 1 d . . .
H1W H 1.0654 0.5110 0.2261 0.060 Uiso 1 1 d R U .
H2W H 1.0827 0.4214 0.1072 0.060 Uiso 1 1 d R U .
O2 O 0.6739(5) 1.0653(5) 0.1060(3) 0.0228(6) Uani 1 1 d . . .
O3 O 0.1876(5) 1.0385(5) 0.1486(3) 0.0248(7) Uani 1 1 d . . .
P1 P 0.47081(19) 0.94880(17) 0.19256(10) 0.0169(3) Uani 1 1 d . . .
C1 C 0.4793(7) 0.9737(7) 0.3679(4) 0.0163(8) Uani 1 1 d . . .
C2 C 0.6315(8) 1.1163(7) 0.3907(4) 0.0185(8) Uani 1 1 d . . .
H2A H 0.7212 1.1937 0.3159 0.022 Uiso 1 1 calc R U .
C3 C 0.3462(8) 0.8534(6) 0.4791(4) 0.0180(8) Uani 1 1 d . . .
C4 C 0.1792(9) 0.6951(7) 0.4638(4) 0.0261(10) Uani 1 1 d . . .
H4A H 0.2933 0.5593 0.4483 0.039 Uiso 1 1 calc R U .
H4B H 0.0665 0.7650 0.3869 0.039 Uiso 1 1 calc R U .
H4C H 0.0714 0.6602 0.5465 0.039 Uiso 1 1 calc R U .

loop_
_atom_site_aniso_label
_atom_site_aniso_U_11
_atom_site_aniso_U_22
_atom_site_aniso_U_33
_atom_site_aniso_U_23
_atom_site_aniso_U_13
_atom_site_aniso_U_12
Cu1 0.0125(4) 0.0392(5) 0.0146(4) -0.0106(3) 0.0013(3) -0.0092(3)
O1 0.0279(17) 0.0309(17) 0.0329(17) -0.0150(13) 0.0006(13) -0.0095(14)
O1W 0.044(2) 0.052(2) 0.059(2) -0.0292(19) -0.0061(18) 0.0000(18)
O2 0.0169(14) 0.0372(17) 0.0172(14) -0.0103(12) 0.0031(11) -0.0091(12)
O3 0.0138(14) 0.0451(18) 0.0203(14) -0.0156(13) -0.0034(11) -0.0061(13)
P1 0.0124(5) 0.0263(6) 0.0146(5) -0.0090(4) 0.0000(4) -0.0054(4)
C1 0.0132(19) 0.023(2) 0.0145(18) -0.0078(15) -0.0008(14) -0.0035(16)
C2 0.018(2) 0.022(2) 0.0162(19) -0.0041(16) -0.0012(15) -0.0054(17)
C3 0.0145(19) 0.017(2) 0.023(2) -0.0050(16) -0.0005(15) -0.0037(15)
C4 0.026(2) 0.033(3) 0.026(2) -0.0112(19) 0.0009(18) -0.017(2)

loop_
_atom_type_symbol
_atom_type_description
_atom_type_scat_dispersion_real
_atom_type_scat_dispersion_imag
_atom_type_scat_source
C C 0.0033 0.0016 'International Tables Vol C Tables 4.2.6.8 and 6.1.1.4'
Cu Cu 0.3201 1.2651 'International Tables Vol C Tables 4.2.6.8 and 6.1.1.4'
O O 0.0106 0.0060 'International Tables Vol C Tables 4.2.6.8 and 6.1.1.4'
P P 0.1023 0.0942 'International Tables Vol C Tables 4.2.6.8 and 6.1.1.4'
H H 0.0000 0.0000 'International Tables Vol C Tables 4.2.6.8 and 6.1.1.4'

loop_
_geom_angle_atom_site_label_1
_geom_angle_atom_site_label_2
_geom_angle_atom_site_label_3
_geom_angle
_geom_angle_site_symmetry_1
_geom_angle_site_symmetry_3
O2 Cu1 O2 180.0 2_775 .
O2 Cu1 O3 87.99(11) 2_775 2_675
O2 Cu1 O3 92.01(11) . 2_675
O2 Cu1 O3 92.01(11) 2_775 1_655
O2 Cu1 O3 87.99(11) . 1_655
O3 Cu1 O3 180.0 2_675 1_655
O2 Cu1 O1W 90.45(11) 2_775 .
O2 Cu1 O1W 89.55(11) . .
O3 Cu1 O1W 92.06(12) 2_675 .
O3 Cu1 O1W 87.94(12) 1_655 .
P1 O1 H1A 109.5 . .
Cu1 O1W H1W 114.4 . .
Cu1 O1W H2W 130.8 . .
H1W O1W H2W 114.8 . .
P1 O2 Cu1 140.3(2) . .
P1 O3 Cu1 131.79(18) . 1_455
O2 P1 O3 115.76(17) . .
O2 P1 O1 110.47(17) . .
O3 P1 O1 107.86(17) . .
O2 P1 C1 108.23(16) . .
O3 P1 C1 107.24(16) . .
O1 P1 C1 106.89(17) . .
C2 C1 C3 119.7(3) . .
C2 C1 P1 117.4(3) . .
C3 C1 P1 122.8(3) . .
C3 C2 C1 122.3(4) 2_676 .
C3 C2 H2A 118.9 2_676 .
C1 C2 H2A 118.9 . .
C2 C3 C1 118.0(4) 2_676 .
C2 C3 C4 118.9(4) 2_676 .
C1 C3 C4 123.2(3) . .
C3 C4 H4A 109.5 . .
C3 C4 H4B 109.5 . .
H4A C4 H4B 109.5 . .
C3 C4 H4C 109.5 . .
H4A C4 H4C 109.5 . .
H4B C4 H4C 109.5 . .

loop_
_geom_bond_atom_site_label_1
_geom_bond_atom_site_label_2
_geom_bond_distance
_geom_bond_site_symmetry_2
Cu1 O2 1.924(3) 2_775
Cu1 O2 1.924(3) .
Cu1 O3 1.948(3) 2_675
Cu1 O3 1.948(3) 1_655
Cu1 O1W 2.846(4) .
O1 P1 1.577(3) .
O1 H1A 0.8200 .
O1W H1W 0.8500 .
O1W H2W 0.8500 .
O2 P1 1.499(3) .
O3 P1 1.506(3) .
O3 Cu1 1.948(3) 1_455
P1 C1 1.811(4) .
C1 C2 1.395(5) .
C1 C3 1.397(5) .
C2 C3 1.387(5) 2_676
C2 H2A 0.9300 .
C3 C2 1.387(5) 2_676
C3 C4 1.505(5) .
C4 H4A 0.9600 .
C4 H4B 0.9600 .
C4 H4C 0.9600 .

loop_
_geom_hbond_atom_site_label_D
_geom_hbond_atom_site_label_H
_geom_hbond_atom_site_label_A
_geom_hbond_distance_DH
_geom_hbond_distance_HA
_geom_hbond_distance_DA
_geom_hbond_angle_DHA
_geom_hbond_site_symmetry_A
O1 H1A O1W 0.82 2.19 3.014(5) 178.7 1_455
O1W H2W O1W 0.85 2.58 3.094(7) 119.9 2_765
O1W H2W O3 0.85 2.28 3.035(5) 147.8 1_645
C4 H4A O1 0.96 2.74 3.123(5) 104.7 .
C4 H4B O3 0.96 2.68 3.343(5) 126.9 .

loop_
_geom_torsion_atom_site_label_1
_geom_torsion_atom_site_label_2
_geom_torsion_atom_site_label_3
_geom_torsion_atom_site_label_4
_geom_torsion
_geom_torsion_site_symmetry_1
_geom_torsion_site_symmetry_4
Cu1 O2 P1 O3 -124.0(3) . .
Cu1 O2 P1 O1 -1.0(3) . .
Cu1 O2 P1 C1 115.7(3) . .
Cu1 O3 P1 O2 77.5(3) 1_455 .
Cu1 O3 P1 O1 -46.8(3) 1_455 .
Cu1 O3 P1 C1 -161.6(2) 1_455 .
O2 P1 C1 C2 9.1(4) . .
O3 P1 C1 C2 -116.4(3) . .
O1 P1 C1 C2 128.1(3) . .
O2 P1 C1 C3 -169.4(3) . .
O3 P1 C1 C3 65.1(4) . .
O1 P1 C1 C3 -50.4(4) . .
C3 C1 C2 C3 -0.9(6) . 2_676
P1 C1 C2 C3 -179.5(3) . 2_676
C2 C1 C3 C2 0.9(6) . 2_676
P1 C1 C3 C2 179.4(3) . 2_676
C2 C1 C3 C4 -179.6(4) . .
P1 C1 C3 C4 -1.2(6) . .
